data_4061368
_journal_name_full Organometallics
_journal_paper_doi 10.1021/om034223k
_journal_year 2004
_chemical_formula_moiety 'C54 H42 Mo N4 O6 P2 Ru2, 2(F6 P), C H2 Cl2'
_chemical_formula_sum 'C55 H44 Cl2 F12 Mo N4 O6 P4 Ru2'
_chemical_formula_weight 1577.8
_space_group_IT_number 2
_symmetry_cell_setting triclinic
_symmetry_space_group_name_Hall '-P 1'
_symmetry_space_group_name_H-M 'P -1'
_cell_angle_alpha 88.40(4)
_cell_angle_beta 84.80(5)
_cell_angle_gamma 88.77(8)
_cell_formula_units_Z 2
_cell_length_a 9.848(6)
_cell_length_b 10.398(6)
_cell_length_c 29.353(13)
_cell_measurement_temperature 293(2)
_cell_volume 2992(3)
_diffrn_ambient_temperature 293(2)
_exptl_crystal_density_diffrn 1.751
_cod_depositor_comments
;
The following automatic conversions were performed:
'_symmetry_cell_setting' value 'Triclinic' changed to 'triclinic'
according to '/home/saulius/struct/CIF-dictionaries/cif_core.dic'
dictionary named 'cif_core.dic' version 2.4.1 from 2010-06-29.

Automatic conversion script
Id: cif_fix_enum 1527 2010-12-29 10:47:43Z saulius 
;
_cod_database_code 4061368

loop_
_symmetry_equiv_pos_as_xyz
'x, y, z'
'-x, -y, -z'

loop_
_atom_site_label
_atom_site_type_symbol
_atom_site_fract_x
_atom_site_fract_y
_atom_site_fract_z
_atom_site_U_iso_or_equiv
_atom_site_adp_type
_atom_site_occupancy
_atom_site_symmetry_multiplicity
_atom_site_calc_flag
_atom_site_refinement_flags
_atom_site_disorder_assembly
_atom_site_disorder_group
Ru1 Ru 0.02550(6) 0.23994(6) 0.32842(2) 0.02055(16) Uani 1 1 d . . .
Ru2 Ru 0.20595(6) 0.04996(6) 0.17005(2) 0.02268(17) Uani 1 1 d . . .
Mo1 Mo 0.17228(6) 0.20061(6) 0.24766(2) 0.01982(17) Uani 1 1 d . . .
P1 P 0.0017(2) 0.3458(2) 0.39847(6) 0.0245(4) Uani 1 1 d . . .
P2 P 0.3206(2) 0.0306(2) 0.09744(7) 0.0254(4) Uani 1 1 d . . .
O1 O -0.2734(6) 0.2807(8) 0.3170(2) 0.0505(18) Uani 1 1 d . . .
O2 O -0.0105(8) -0.0139(6) 0.3803(2) 0.0480(17) Uani 1 1 d . . .
O3 O -0.0621(7) 0.0070(7) 0.1306(2) 0.0478(17) Uani 1 1 d . . .
O4 O 0.2252(9) -0.2356(6) 0.1919(2) 0.0513(19) Uani 1 1 d . . .
O5 O 0.1361(7) -0.0810(6) 0.2889(2) 0.0392(14) Uani 1 1 d . . .
O6 O -0.1308(6) 0.1788(7) 0.2234(2) 0.0412(15) Uani 1 1 d . . .
N1 N 0.2417(6) 0.2412(6) 0.31397(19) 0.0190(12) Uani 1 1 d . . .
H1 H 0.2932 0.1806 0.3278 0.078(10) Uiso 1 1 calc R . .
N2 N 0.0838(6) 0.3797(6) 0.2761(2) 0.0244(13) Uani 1 1 d . . .
H2 H 0.0174 0.4214 0.2615 0.078(10) Uiso 1 1 calc R . .
N3 N 0.3493(6) 0.0956(6) 0.2143(2) 0.0263(14) Uani 1 1 d . . .
H3 H 0.3913 0.0318 0.2299 0.078(10) Uiso 1 1 calc R . .
N4 N 0.2030(6) 0.2512(6) 0.1743(2) 0.0221(13) Uani 1 1 d . . .
H4 H 0.1393 0.2996 0.1607 0.078(10) Uiso 1 1 calc R . .
C1 C -0.1627(9) 0.2595(9) 0.3230(3) 0.0341(19) Uani 1 1 d . . .
C2 C 0.0028(8) 0.0825(8) 0.3619(3) 0.0295(17) Uani 1 1 d . . .
C3 C 0.0390(8) 0.0249(8) 0.1444(3) 0.0288(17) Uani 1 1 d . . .
C4 C 0.2158(9) -0.1294(9) 0.1831(3) 0.0343(19) Uani 1 1 d . . .
C5 C 0.1454(9) 0.0229(8) 0.2758(2) 0.0282(17) Uani 1 1 d . . .
C6 C -0.0229(8) 0.1851(9) 0.2320(3) 0.0326(19) Uani 1 1 d . . .
C11 C 0.2879(7) 0.3719(7) 0.3103(3) 0.0236(15) Uiso 1 1 d . . .
C12 C 0.1959(8) 0.4529(7) 0.2893(3) 0.0246(15) Uiso 1 1 d . . .
C13 C 0.2173(8) 0.5817(8) 0.2836(3) 0.0311(17) Uiso 1 1 d . . .
H13 H 0.1559 0.635 0.2694 0.037 Uiso 1 1 calc R . .
C14 C 0.3334(9) 0.6310(9) 0.2996(3) 0.040(2) Uiso 1 1 d . . .
H14 H 0.3496 0.7187 0.2963 0.048 Uiso 1 1 calc R . .
C15 C 0.4253(9) 0.5515(9) 0.3202(3) 0.039(2) Uiso 1 1 d . . .
H15 H 0.5022 0.5864 0.331 0.046 Uiso 1 1 calc R . .
C16 C 0.4040(8) 0.4200(8) 0.3251(3) 0.0299(17) Uiso 1 1 d . . .
H16 H 0.4671 0.3659 0.3382 0.036 Uiso 1 1 calc R . .
C21 C 0.4028(8) 0.2185(7) 0.2111(3) 0.0261(16) Uiso 1 1 d . . .
C22 C 0.3204(8) 0.3083(7) 0.1878(3) 0.0249(15) Uiso 1 1 d . . .
C23 C 0.3587(9) 0.4357(8) 0.1821(3) 0.0338(18) Uiso 1 1 d . . .
H23 H 0.3049 0.4954 0.1674 0.041 Uiso 1 1 calc R . .
C24 C 0.4772(10) 0.4719(10) 0.1985(4) 0.045(2) Uiso 1 1 d . . .
H24 H 0.5041 0.5569 0.1945 0.054 Uiso 1 1 calc R . .
C25 C 0.5600(10) 0.3829(9) 0.2215(3) 0.040(2) Uiso 1 1 d . . .
H25 H 0.6408 0.4101 0.2319 0.078(10) Uiso 1 1 calc R . .
C26 C 0.5231(9) 0.2586(8) 0.2285(3) 0.0328(18) Uiso 1 1 d . . .
H26 H 0.5762 0.2011 0.2444 0.039 Uiso 1 1 calc R . .
C31 C -0.0978(8) 0.4943(8) 0.3996(3) 0.0298(17) Uiso 1 1 d . . .
C32 C -0.1707(9) 0.5338(9) 0.4398(3) 0.040(2) Uiso 1 1 d . . .
H32 H -0.1733 0.4804 0.4658 0.048 Uiso 1 1 calc R . .
C33 C -0.2403(11) 0.6524(10) 0.4416(4) 0.050(2) Uiso 1 1 d . . .
H33 H -0.2916 0.6767 0.4683 0.059 Uiso 1 1 calc R . .
C34 C -0.2317(10) 0.7320(10) 0.4038(4) 0.046(2) Uiso 1 1 d . . .
H34 H -0.2757 0.812 0.405 0.056 Uiso 1 1 calc R . .
C35 C -0.1604(11) 0.6960(11) 0.3647(4) 0.052(3) Uiso 1 1 d . . .
H35 H -0.1553 0.752 0.3394 0.078(10) Uiso 1 1 calc R . .
C36 C -0.0949(11) 0.5776(10) 0.3616(4) 0.047(2) Uiso 1 1 d . . .
H36 H -0.0486 0.5534 0.334 0.057 Uiso 1 1 calc R . .
C41 C -0.0826(8) 0.2511(8) 0.4458(3) 0.0286(17) Uiso 1 1 d . . .
C42 C -0.0280(10) 0.2376(10) 0.4879(3) 0.044(2) Uiso 1 1 d . . .
H42 H 0.0543 0.2755 0.4923 0.053 Uiso 1 1 calc R . .
C43 C -0.0963(12) 0.1682(11) 0.5229(4) 0.056(3) Uiso 1 1 d . . .
H43 H -0.0591 0.1593 0.5508 0.067 Uiso 1 1 calc R . .
C44 C -0.2168(12) 0.1122(11) 0.5177(4) 0.057(3) Uiso 1 1 d . . .
H44 H -0.2613 0.0655 0.5419 0.069 Uiso 1 1 calc R . .
C45 C -0.2738(11) 0.1247(10) 0.4760(4) 0.051(2) Uiso 1 1 d . . .
H45 H -0.3569 0.0873 0.4721 0.061 Uiso 1 1 calc R . .
C46 C -0.2049(10) 0.1937(9) 0.4402(4) 0.042(2) Uiso 1 1 d . . .
H46 H -0.2416 0.2014 0.4122 0.078(10) Uiso 1 1 calc R . .
C51 C 0.1680(8) 0.3845(8) 0.4179(3) 0.0316(17) Uiso 1 1 d . . .
C52 C 0.2606(9) 0.2863(9) 0.4237(3) 0.0350(19) Uiso 1 1 d . . .
H52 H 0.2375 0.2022 0.4184 0.078(10) Uiso 1 1 calc R . .
C53 C 0.3868(11) 0.3109(10) 0.4373(4) 0.048(2) Uiso 1 1 d . . .
H53 H 0.448 0.2434 0.4419 0.058 Uiso 1 1 calc R . .
C54 C 0.4232(13) 0.4359(11) 0.4444(4) 0.059(3) Uiso 1 1 d . . .
H54 H 0.509 0.4529 0.4534 0.07 Uiso 1 1 calc R . .
C55 C 0.3304(12) 0.5368(12) 0.4378(4) 0.060(3) Uiso 1 1 d . . .
H55 H 0.3537 0.6212 0.4426 0.072 Uiso 1 1 calc R . .
C56 C 0.2018(10) 0.5099(9) 0.4238(3) 0.042(2) Uiso 1 1 d . . .
H56 H 0.1401 0.5764 0.4185 0.05 Uiso 1 1 calc R . .
C61 C 0.2177(9) 0.0787(8) 0.0509(3) 0.0334(18) Uiso 1 1 d . . .
C62 C 0.1439(11) 0.1940(10) 0.0544(4) 0.050(2) Uiso 1 1 d . . .
H62 H 0.1365 0.2373 0.0818 0.06 Uiso 1 1 calc R . .
C63 C 0.0808(12) 0.2452(12) 0.0171(4) 0.057(3) Uiso 1 1 d . . .
H63 H 0.0347 0.3241 0.0189 0.078(10) Uiso 1 1 calc R . .
C64 C 0.0878(11) 0.1772(11) -0.0223(4) 0.053(3) Uiso 1 1 d . . .
H64 H 0.0427 0.2086 -0.0469 0.063 Uiso 1 1 calc R . .
C65 C 0.1588(11) 0.0661(11) -0.0260(4) 0.054(3) Uiso 1 1 d . . .
H65 H 0.1623 0.0222 -0.0532 0.064 Uiso 1 1 calc R . .
C66 C 0.2276(9) 0.0144(9) 0.0100(3) 0.039(2) Uiso 1 1 d . . .
H66 H 0.2789 -0.0614 0.0066 0.047 Uiso 1 1 calc R . .
C71 C 0.3809(9) -0.1327(8) 0.0858(3) 0.0352(19) Uiso 1 1 d . . .
C72 C 0.5178(10) -0.1670(10) 0.0818(3) 0.045(2) Uiso 1 1 d . . .
H72 H 0.5832 -0.1039 0.0823 0.054 Uiso 1 1 calc R . .
C73 C 0.5582(13) -0.2953(12) 0.0770(4) 0.060(3) Uiso 1 1 d . . .
H73 H 0.6503 -0.3183 0.0751 0.078(10) Uiso 1 1 calc R . .
C74 C 0.4628(13) -0.3867(13) 0.0753(4) 0.064(3) Uiso 1 1 d . . .
H74 H 0.4903 -0.4725 0.0727 0.077 Uiso 1 1 calc R . .
C75 C 0.3268(12) -0.3550(12) 0.0773(4) 0.059(3) Uiso 1 1 d . . .
H75 H 0.2633 -0.4187 0.0746 0.078(10) Uiso 1 1 calc R . .
C76 C 0.2831(10) -0.2274(10) 0.0832(3) 0.045(2) Uiso 1 1 d . . .
H76 H 0.1907 -0.2057 0.0854 0.054 Uiso 1 1 calc R . .
C81 C 0.4692(8) 0.1307(8) 0.0889(3) 0.0295(17) Uiso 1 1 d . . .
C82 C 0.5652(9) 0.1290(8) 0.1212(3) 0.0349(19) Uiso 1 1 d . . .
H82 H 0.5519 0.0754 0.147 0.042 Uiso 1 1 calc R . .
C83 C 0.6781(10) 0.2039(9) 0.1158(3) 0.040(2) Uiso 1 1 d . . .
H83 H 0.7408 0.2009 0.1377 0.078(10) Uiso 1 1 calc R . .
C84 C 0.6980(11) 0.2834(10) 0.0781(4) 0.049(2) Uiso 1 1 d . . .
H84 H 0.7738 0.3358 0.0746 0.058 Uiso 1 1 calc R . .
C85 C 0.6060(10) 0.2865(9) 0.0450(4) 0.043(2) Uiso 1 1 d . . .
H85 H 0.6215 0.3396 0.0191 0.078(10) Uiso 1 1 calc R . .
C86 C 0.4917(9) 0.2112(8) 0.0503(3) 0.0344(18) Uiso 1 1 d . . .
H86 H 0.4298 0.2142 0.0281 0.078(10) Uiso 1 1 calc R . .
P3 P 0.0659(3) 0.4728(3) 0.85506(10) 0.0464(6) Uani 1 1 d . . .
P4 P 0.5037(3) 0.0198(2) 0.64718(9) 0.0394(6) Uani 1 1 d . . .
Cl1 Cl 0.4018(5) 0.1634(4) 0.80023(14) 0.0992(14) Uani 1 1 d . . .
Cl2 Cl 0.1455(5) 0.1496(5) 0.75714(15) 0.1105(17) Uani 1 1 d . . .
F1 F 0.0507(12) 0.3236(7) 0.8576(4) 0.112(4) Uani 1 1 d . . .
F2 F 0.0714(8) 0.6271(7) 0.8532(3) 0.081(2) Uani 1 1 d . . .
F3 F 0.2200(9) 0.4637(11) 0.8510(4) 0.122(4) Uani 1 1 d . . .
F4 F 0.0720(13) 0.4708(9) 0.9084(3) 0.119(4) Uani 1 1 d . . .
F5 F 0.0586(19) 0.4792(10) 0.8026(4) 0.172(7) Uani 1 1 d . . .
F6 F -0.0908(9) 0.4924(11) 0.8583(7) 0.180(8) Uani 1 1 d . . .
F7 F 0.5046(7) -0.1320(6) 0.6486(3) 0.080(2) Uani 1 1 d . . .
F8 F 0.5267(10) 0.0152(10) 0.7000(2) 0.101(3) Uani 1 1 d . . .
F9 F 0.6652(6) 0.0106(7) 0.6361(2) 0.0643(18) Uani 1 1 d . . .
F10 F 0.3442(7) 0.0229(7) 0.6582(3) 0.073(2) Uani 1 1 d . . .
F11 F 0.4861(8) 0.0225(8) 0.5942(2) 0.075(2) Uani 1 1 d . . .
F12 F 0.5042(9) 0.1687(6) 0.6461(3) 0.089(3) Uani 1 1 d . . .
C7 C 0.3017(14) 0.2240(13) 0.7587(5) 0.068(3) Uani 1 1 d . . .
H7A H 0.3527 0.2162 0.7291 0.078(10) Uiso 1 1 calc R . .
H7B H 0.2848 0.315 0.7638 0.078(10) Uiso 1 1 calc R . .

loop_
_atom_site_aniso_label
_atom_site_aniso_U_11
_atom_site_aniso_U_22
_atom_site_aniso_U_33
_atom_site_aniso_U_23
_atom_site_aniso_U_13
_atom_site_aniso_U_12
Ru1 0.0223(3) 0.0229(3) 0.0164(3) -0.0009(2) -0.0015(2) -0.0003(2)
Ru2 0.0257(3) 0.0264(3) 0.0162(3) -0.0035(2) -0.0022(2) 0.0008(2)
Mo1 0.0213(3) 0.0227(3) 0.0156(3) -0.0021(2) -0.0021(2) 0.0001(2)
P1 0.0283(10) 0.0297(10) 0.0154(9) -0.0031(8) -0.0014(8) 0.0035(8)
P2 0.0296(10) 0.0308(10) 0.0156(9) -0.0034(8) -0.0005(8) 0.0027(8)
O1 0.026(3) 0.077(5) 0.048(4) 0.010(4) -0.004(3) -0.002(3)
O2 0.077(5) 0.029(3) 0.036(4) 0.011(3) 0.004(3) -0.003(3)
O3 0.042(4) 0.068(5) 0.036(4) -0.013(3) -0.014(3) -0.008(3)
O4 0.097(6) 0.026(3) 0.032(4) 0.001(3) -0.009(4) -0.004(3)
O5 0.056(4) 0.026(3) 0.034(3) 0.003(3) -0.001(3) -0.002(3)
O6 0.035(3) 0.064(4) 0.026(3) -0.012(3) -0.007(3) -0.002(3)
N1 0.024(3) 0.022(3) 0.011(3) -0.004(2) -0.003(2) -0.002(2)
N2 0.027(3) 0.023(3) 0.024(3) -0.008(3) -0.002(3) 0.000(2)
N3 0.025(3) 0.031(3) 0.023(3) -0.007(3) -0.003(3) 0.010(3)
N4 0.025(3) 0.029(3) 0.012(3) 0.000(2) 0.000(2) 0.004(2)
C1 0.030(5) 0.038(5) 0.033(5) 0.004(4) -0.001(4) -0.005(3)
C2 0.032(4) 0.028(4) 0.030(4) -0.007(3) -0.008(3) 0.003(3)
C3 0.032(4) 0.038(4) 0.017(4) -0.002(3) -0.004(3) 0.001(3)
C4 0.041(5) 0.046(5) 0.017(4) -0.006(4) -0.005(3) -0.006(4)
C5 0.041(5) 0.038(5) 0.005(3) -0.003(3) 0.001(3) 0.006(3)
C6 0.031(4) 0.055(5) 0.014(4) -0.014(3) -0.010(3) 0.015(4)
P3 0.0400(13) 0.0444(14) 0.0564(17) 0.0079(12) -0.0153(12) 0.0008(11)
P4 0.0457(13) 0.0341(12) 0.0400(13) -0.0022(10) -0.0140(11) 0.0088(10)
Cl1 0.142(4) 0.089(3) 0.070(2) -0.007(2) -0.042(2) 0.042(3)
Cl2 0.115(3) 0.148(4) 0.070(2) -0.001(3) -0.002(2) -0.071(3)
F1 0.174(10) 0.047(4) 0.128(8) 0.015(5) -0.083(7) -0.013(5)
F2 0.093(6) 0.052(4) 0.102(6) 0.013(4) -0.040(5) -0.016(4)
F3 0.066(5) 0.142(9) 0.148(10) 0.059(8) 0.013(6) 0.029(5)
F4 0.224(13) 0.074(6) 0.058(5) 0.013(4) -0.012(6) -0.001(7)
F5 0.37(2) 0.085(7) 0.078(7) 0.006(5) -0.116(11) 0.020(10)
F6 0.045(5) 0.116(9) 0.38(2) 0.083(11) -0.038(8) -0.006(5)
F7 0.058(4) 0.036(3) 0.145(8) 0.007(4) -0.015(4) 0.006(3)
F8 0.126(7) 0.144(8) 0.034(4) 0.003(4) -0.023(4) 0.065(6)
F9 0.046(3) 0.076(5) 0.071(5) 0.013(4) -0.012(3) -0.004(3)
F10 0.051(4) 0.083(5) 0.082(5) 0.012(4) -0.001(4) 0.023(3)
F11 0.078(5) 0.103(6) 0.049(4) -0.015(4) -0.028(4) 0.018(4)
F12 0.121(7) 0.036(3) 0.121(7) -0.019(4) -0.074(6) 0.011(4)
C7 0.085(9) 0.063(8) 0.057(7) 0.013(6) -0.009(7) -0.013(7)

loop_
_geom_bond_atom_site_label_1
_geom_bond_atom_site_label_2
_geom_bond_distance
_geom_bond_site_symmetry_2
_geom_bond_publ_flag
Ru1 C1 1.881(9) . ?
Ru1 C2 1.892(9) . ?
Ru1 N2 2.133(7) . ?
Ru1 N1 2.133(6) . ?
Ru1 P1 2.350(2) . ?
Ru1 Mo1 2.6988(16) . ?
Ru2 C3 1.894(8) . ?
Ru2 C4 1.896(10) . ?
Ru2 N3 2.073(7) . ?
Ru2 N4 2.099(6) . ?
Ru2 P2 2.331(2) . ?
Ru2 Mo1 2.7918(16) . ?
Mo1 C5 2.015(8) . ?
Mo1 C6 2.027(8) . ?
Mo1 N1 2.176(6) . ?
Mo1 N2 2.194(6) . ?
Mo1 N4 2.197(6) . ?
Mo1 N3 2.205(6) . ?
Mo1 C21 2.430(8) . ?
Mo1 C22 2.443(8) . ?
P1 C31 1.810(8) . ?
P1 C41 1.826(8) . ?
P1 C51 1.839(9) . ?
P2 C81 1.808(8) . ?
P2 C71 1.818(9) . ?
P2 C61 1.825(9) . ?
O1 C1 1.135(10) . ?
O2 C2 1.130(10) . ?
O3 C3 1.130(10) . ?
O4 C4 1.130(11) . ?
O5 C5 1.139(10) . ?
O6 C6 1.118(10) . ?
N1 C11 1.441(9) . ?
N2 C12 1.441(10) . ?
N3 C21 1.391(10) . ?
N4 C22 1.403(10) . ?
C11 C16 1.370(11) . ?
C11 C12 1.395(10) . ?
C12 C13 1.364(11) . ?
C13 C14 1.387(12) . ?
C14 C15 1.382(13) . ?
C15 C16 1.389(12) . ?
C21 C26 1.407(11) . ?
C21 C22 1.427(11) . ?
C22 C23 1.386(11) . ?
C23 C24 1.366(13) . ?
C24 C25 1.418(14) . ?
C25 C26 1.354(12) . ?
C31 C32 1.391(13) . ?
C31 C36 1.393(13) . ?
C32 C33 1.398(14) . ?
C33 C34 1.363(15) . ?
C34 C35 1.348(15) . ?
C35 C36 1.379(15) . ?
C41 C46 1.380(12) . ?
C41 C42 1.396(13) . ?
C42 C43 1.371(15) . ?
C43 C44 1.356(16) . ?
C44 C45 1.395(16) . ?
C45 C46 1.388(14) . ?
C51 C52 1.371(12) . ?
C51 C56 1.372(13) . ?
C52 C53 1.371(13) . ?
C53 C54 1.382(15) . ?
C54 C55 1.398(16) . ?
C55 C56 1.402(15) . ?
C61 C66 1.385(13) . ?
C61 C62 1.390(13) . ?
C62 C63 1.396(15) . ?
C63 C64 1.367(16) . ?
C64 C65 1.339(15) . ?
C65 C66 1.396(14) . ?
C71 C72 1.382(13) . ?
C71 C76 1.400(13) . ?
C72 C73 1.392(15) . ?
C73 C74 1.355(17) . ?
C74 C75 1.369(17) . ?
C75 C76 1.397(15) . ?
C81 C86 1.394(12) . ?
C81 C82 1.398(12) . ?
C82 C83 1.366(13) . ?
C83 C84 1.365(14) . ?
C84 C85 1.387(14) . ?
C85 C86 1.379(13) . ?
P3 F3 1.513(9) . ?
P3 F6 1.547(9) . ?
P3 F5 1.547(10) . ?
P3 F1 1.561(8) . ?
P3 F4 1.573(9) . ?
P3 F2 1.606(7) . ?
P4 F12 1.548(7) . ?
P4 F10 1.574(7) . ?
P4 F7 1.578(7) . ?
P4 F11 1.580(7) . ?
P4 F8 1.585(7) . ?
P4 F9 1.596(7) . ?
Cl1 C7 1.732(13) . ?
Cl2 C7 1.742(14) . ?
